data_4302794
loop_
_publ_author_name
'Diptikanta Swain'
'Tayur N Guru Row'

_publ_contact_author_address
;
Solid State and Structural Chemistry Unit
Indian Institute of Science
Bangalore 560 012. Karnataka.
INDIA.
;
_publ_contact_author_email ssctng@sscu.iisc.ernet.in
_publ_contact_author_fax '(91)803601310 '
_publ_contact_author_name
;
 'Prof. T. N. Guru Row'
;
_publ_contact_author_phone (91)802932796
_publ_section_title
;
In Situ Phase Separation Following Dehydration in Bimetallic Sulfates: A
Variable-Temperature X-Ray Diffraction Study
;
_journal_name_full 'Inorganic Chemistry'
_journal_page_first 7048
_journal_page_last 7058
_journal_paper_doi 10.1021/ic801308u
_journal_volume 48
_journal_year 2009
_chemical_compound_source 'see text'
_chemical_formula_moiety 'Mn O8 S2, 2(Na)'
_chemical_formula_sum 'Mn Na2 O8 S2'
_chemical_formula_weight 293.06
_chemical_name_systematic ?
_space_group_IT_number 15
_symmetry_cell_setting monoclinic
_symmetry_Int_Tables_number 15
_symmetry_space_group_name_Hall '-C 2yc'
_symmetry_space_group_name_H-M 'C 1 2/c 1'
_atom_sites_solution_primary direct
_atom_sites_solution_secondary difmap
_cell_angle_alpha 90.00
_cell_angle_beta 114.640(5)
_cell_angle_gamma 90.00
_cell_formula_units_Z 4
_cell_length_a 10.1012(34)
_cell_length_b 8.2401(28)
_cell_length_c 8.7296(31)
_cell_measurement_reflns_used 568
_cell_measurement_temperature 500(2)
_cell_measurement_theta_max 25.3692
_cell_measurement_theta_min 0.8576
_cell_volume 660.4(4)
_computing_cell_refinement 'Bruker SMART V5.628, (Bruker, 2004)'
_computing_data_collection 'Bruker SMART V5.628, (Bruker, 2004)'
_computing_data_reduction 'Bruker SAINT V6.45a, (Bruker, 2004)'
_computing_molecular_graphics 'DIAMOND. version 2.1c (Brandenburg, K. 1999)'
_computing_publication_material 'PLATON (Spek, 1990)'
_computing_structure_refinement 'SHELXL-97 (Sheldrick, 1997)'
_computing_structure_solution 'SHELXTL V6.14 (Bruker, 2000)'
_diffrn_ambient_temperature 500(2)
_diffrn_measured_fraction_theta_full 0.980
_diffrn_measured_fraction_theta_max 0.890
_diffrn_measurement_device_type 'Bruker SMART CCD area detector'
_diffrn_measurement_method '\f and \w scans'
_diffrn_radiation_monochromator graphite
_diffrn_radiation_source 'fine-focus sealed tube'
_diffrn_radiation_type MoK\a
_diffrn_radiation_wavelength 0.71073
_diffrn_reflns_av_R_equivalents 0.0201
_diffrn_reflns_av_sigmaI/netI 0.0153
_diffrn_reflns_limit_h_max 13
_diffrn_reflns_limit_h_min -13
_diffrn_reflns_limit_k_max 10
_diffrn_reflns_limit_k_min -11
_diffrn_reflns_limit_l_max 11
_diffrn_reflns_limit_l_min -11
_diffrn_reflns_number 3377
_diffrn_reflns_reduction_process
;
;
_diffrn_reflns_theta_full 25.00
_diffrn_reflns_theta_max 28.74
_diffrn_reflns_theta_min 3.32
_diffrn_standards_number 0
_exptl_absorpt_coefficient_mu 2.771
_exptl_absorpt_correction_T_max 0.5772
_exptl_absorpt_correction_T_min 0.3902
_exptl_absorpt_correction_type multi-scan
_exptl_absorpt_process_details 'SADABS, (Sheldrick, 1996)'
_exptl_crystal_colour colourless
_exptl_crystal_density_diffrn 2.947
_exptl_crystal_density_method 'not measured'
_exptl_crystal_description block
_exptl_crystal_F_000 572
_exptl_crystal_size_max 0.40
_exptl_crystal_size_mid 0.30
_exptl_crystal_size_min 0.20
_refine_diff_density_max 2.010
_refine_diff_density_min -1.596
_refine_diff_density_rms 0.302
_refine_ls_extinction_coef 0.10(3)
_refine_ls_extinction_expression Fc^*^=kFc[1+0.001xFc^2^\l^3^/sin(2\q)]^-1/4^
_refine_ls_extinction_method SHELXL
_refine_ls_goodness_of_fit_ref 1.602
_refine_ls_matrix_type full
_refine_ls_number_parameters 61
_refine_ls_number_reflns 760
_refine_ls_number_restraints 0
_refine_ls_restrained_S_all 1.602
_refine_ls_R_factor_all 0.0972
_refine_ls_R_factor_gt 0.0961
_refine_ls_shift/su_max 0.000
_refine_ls_shift/su_mean 0.000
_refine_ls_structure_factor_coef Fsqd
_refine_ls_weighting_details 'calc w=1/[\s^2^(Fo^2^)+(0.2000P)^2^+0.0000P] where P=(Fo^2^+2Fc^2^)/3'
_refine_ls_weighting_scheme calc
_refine_ls_wR_factor_gt 0.3032
_refine_ls_wR_factor_ref 0.3104
_reflns_number_gt 736
_reflns_number_total 760
_reflns_threshold_expression >2sigma(I)
_cod_data_source_file ic801308u_si_001_3.cif
_cod_data_source_block structure1(b)_Na2Mn(SO4)2
_cod_depositor_comments
;
The following automatic conversions were performed:
'_symmetry_cell_setting' value 'Monoclinic' changed to 'monoclinic'
according to '/home/saulius/struct/CIF-dictionaries/cif_core.dic'
dictionary named 'cif_core.dic' version 2.4.1 from 2010-06-29.

Automatic conversion script
Id: cif_fix_enum 1527 2010-12-29 10:47:43Z saulius 
;
_cod_original_cell_volume 660.5(4)
_cod_original_sg_symbol_H-M 'C 2/c'
_cod_database_code 4302794

loop_
_symmetry_equiv_pos_as_xyz
'x, y, z'
'-x, y, -z+1/2'
'x+1/2, y+1/2, z'
'-x+1/2, y+1/2, -z+1/2'
'-x, -y, -z'
'x, -y, z-1/2'
'-x+1/2, -y+1/2, -z'
'x+1/2, -y+1/2, z-1/2'

loop_
_atom_site_label
_atom_site_type_symbol
_atom_site_fract_x
_atom_site_fract_y
_atom_site_fract_z
_atom_site_U_iso_or_equiv
_atom_site_adp_type
_atom_site_occupancy
_atom_site_symmetry_multiplicity
_atom_site_calc_flag
_atom_site_refinement_flags
_atom_site_disorder_assembly
_atom_site_disorder_group
Mn1 Mn 0.0000 0.07248(7) 0.2500 0.0190(9) Uani 1 2 d S . .
Na1 Na 0.8659(6) 0.5568(6) 0.0643(7) 0.0735(16) Uani 1 1 d . . .
S1 S 0.8130(2) 0.7885(2) 0.3149(2) 0.0469(10) Uani 1 1 d . . .
O1 O 0.8732(16) 0.9092(9) 0.4603(11) 0.081(3) Uani 1 1 d . . .
O2 O 0.6520(10) 0.7639(10) 0.2517(12) 0.078(2) Uani 1 1 d . . .
O3 O 0.8849(9) 0.6302(8) 0.3673(11) 0.070(2) Uani 1 1 d . . .
O4 O 0.8365(10) 0.8465(15) 0.1716(10) 0.089(3) Uani 1 1 d . . .

loop_
_atom_site_aniso_label
_atom_site_aniso_U_11
_atom_site_aniso_U_22
_atom_site_aniso_U_33
_atom_site_aniso_U_23
_atom_site_aniso_U_13
_atom_site_aniso_U_12
Mn1 0.0131(11) 0.0118(12) 0.0268(12) 0.000 0.0031(7) 0.000
Na1 0.058(3) 0.093(3) 0.071(3) -0.0221(18) 0.029(2) -0.0079(18)
S1 0.0488(14) 0.0448(14) 0.0506(14) -0.0030(6) 0.0241(9) -0.0041(6)
O1 0.128(9) 0.068(4) 0.058(4) -0.012(3) 0.050(5) -0.007(4)
O2 0.074(4) 0.082(4) 0.095(5) 0.007(4) 0.051(4) -0.019(4)
O3 0.075(5) 0.061(4) 0.078(4) -0.008(3) 0.035(3) -0.023(3)
O4 0.065(5) 0.130(8) 0.054(4) -0.005(4) 0.007(3) 0.018(5)

loop_
_atom_type_symbol
_atom_type_description
_atom_type_scat_dispersion_real
_atom_type_scat_dispersion_imag
_atom_type_scat_source
S S 0.1246 0.1234 'International Tables Vol C Tables 4.2.6.8 and 6.1.1.4'
O O 0.0106 0.0060 'International Tables Vol C Tables 4.2.6.8 and 6.1.1.4'
Na Na 0.0362 0.0249 'International Tables Vol C Tables 4.2.6.8 and 6.1.1.4'
Mn Mn 0.3368 0.7283 'International Tables Vol C Tables 4.2.6.8 and 6.1.1.4'

loop_
_geom_angle_atom_site_label_1
_geom_angle_atom_site_label_2
_geom_angle_atom_site_label_3
_geom_angle
_geom_angle_site_symmetry_1
_geom_angle_site_symmetry_3
_geom_angle_publ_flag
O2 Mn1 O2 88.2(5) 3_445 4_545 ?
O2 Mn1 O1 83.0(3) 3_445 5_666 ?
O2 Mn1 O1 91.6(4) 4_545 5_666 ?
O2 Mn1 O1 91.6(4) 3_445 6_465 ?
O2 Mn1 O1 83.0(3) 4_545 6_465 ?
O1 Mn1 O1 172.5(4) 5_666 6_465 ?
O2 Mn1 O4 163.4(3) 3_445 1_445 ?
O2 Mn1 O4 99.2(3) 4_545 1_445 ?
O1 Mn1 O4 111.4(3) 5_666 1_445 ?
O1 Mn1 O4 74.7(3) 6_465 1_445 ?
O2 Mn1 O4 99.2(3) 3_445 2_645 ?
O2 Mn1 O4 163.4(3) 4_545 2_645 ?
O1 Mn1 O4 74.7(3) 5_666 2_645 ?
O1 Mn1 O4 111.4(3) 6_465 2_645 ?
O4 Mn1 O4 77.8(4) 1_445 2_645 ?
O2 Mn1 Na1 133.4(3) 3_445 7 ?
O2 Mn1 Na1 74.0(3) 4_545 7 ?
O1 Mn1 Na1 138.7(3) 5_666 7 ?
O1 Mn1 Na1 44.5(3) 6_465 7 ?
O4 Mn1 Na1 38.0(2) 1_445 7 ?
O4 Mn1 Na1 110.1(2) 2_645 7 ?
O2 Mn1 Na1 74.0(3) 3_445 8_456 ?
O2 Mn1 Na1 133.4(3) 4_545 8_456 ?
O1 Mn1 Na1 44.5(3) 5_666 8_456 ?
O1 Mn1 Na1 138.7(3) 6_465 8_456 ?
O4 Mn1 Na1 110.1(2) 1_445 8_456 ?
O4 Mn1 Na1 38.0(2) 2_645 8_456 ?
Na1 Mn1 Na1 146.76(16) 7 8_456 ?
O4 Na1 O3 83.7(3) 7_665 6_565 ?
O4 Na1 O3 124.6(4) 7_665 2_755 ?
O3 Na1 O3 87.2(4) 6_565 2_755 ?
O4 Na1 O4 79.5(4) 7_665 . ?
O3 Na1 O4 154.6(3) 6_565 . ?
O3 Na1 O4 86.8(3) 2_755 . ?
O4 Na1 O1 69.6(4) 7_665 4_645 ?
O3 Na1 O1 89.4(3) 6_565 4_645 ?
O3 Na1 O1 164.7(3) 2_755 4_645 ?
O4 Na1 O1 102.3(3) . 4_645 ?
O4 Na1 O3 118.2(4) 7_665 . ?
O3 Na1 O3 151.6(3) 6_565 . ?
O3 Na1 O3 93.6(3) 2_755 . ?
O4 Na1 O3 53.6(3) . . ?
O1 Na1 O3 82.4(3) 4_645 . ?
O4 Na1 O2 121.7(4) 7_665 4_645 ?
O3 Na1 O2 84.6(2) 6_565 4_645 ?
O3 Na1 O2 111.5(3) 2_755 4_645 ?
O4 Na1 O2 120.6(4) . 4_645 ?
O1 Na1 O2 53.3(3) 4_645 4_645 ?
O3 Na1 O2 68.7(3) . 4_645 ?
O4 Na1 S1 93.8(3) 7_665 . ?
O3 Na1 S1 174.8(3) 6_565 . ?
O3 Na1 S1 98.0(2) 2_755 . ?
O4 Na1 S1 27.6(2) . . ?
O1 Na1 S1 85.4(2) 4_645 . ?
O3 Na1 S1 28.09(19) . . ?
O2 Na1 S1 93.0(2) 4_645 . ?
O4 Na1 Na1 158.8(3) 7_665 2_755 ?
O3 Na1 Na1 115.9(3) 6_565 2_755 ?
O3 Na1 Na1 53.3(2) 2_755 2_755 ?
O4 Na1 Na1 79.3(2) . 2_755 ?
O1 Na1 Na1 115.9(3) 4_645 2_755 ?
O3 Na1 Na1 46.9(2) . 2_755 ?
O2 Na1 Na1 70.8(2) 4_645 2_755 ?
S1 Na1 Na1 67.31(16) . 2_755 ?
O4 Na1 S1 96.6(3) 7_665 4_645 ?
O3 Na1 S1 91.0(2) 6_565 4_645 ?
O3 Na1 S1 138.2(3) 2_755 4_645 ?
O4 Na1 S1 109.7(3) . 4_645 ?
O1 Na1 S1 26.98(19) 4_645 4_645 ?
O3 Na1 S1 69.74(18) . 4_645 ?
O2 Na1 S1 27.02(17) 4_645 4_645 ?
S1 Na1 S1 84.76(14) . 4_645 ?
Na1 Na1 S1 91.19(19) 2_755 4_645 ?
O4 Na1 S1 22.8(3) 7_665 7_665 ?
O3 Na1 S1 72.5(2) 6_565 7_665 ?
O3 Na1 S1 103.3(3) 2_755 7_665 ?
O4 Na1 S1 84.8(2) . 7_665 ?
O1 Na1 S1 89.8(2) 4_645 7_665 ?
O3 Na1 S1 134.2(3) . 7_665 ?
O2 Na1 S1 137.1(3) 4_645 7_665 ?
S1 Na1 S1 106.59(17) . 7_665 ?
Na1 Na1 S1 152.06(17) 2_755 7_665 ?
S1 Na1 S1 115.92(17) 4_645 7_665 ?
O4 Na1 Na1 108.6(4) 7_665 5_765 ?
O3 Na1 Na1 44.0(2) 6_565 5_765 ?
O3 Na1 Na1 43.2(2) 2_755 5_765 ?
O4 Na1 Na1 125.5(3) . 5_765 ?
O1 Na1 Na1 131.6(3) 4_645 5_765 ?
O3 Na1 Na1 130.2(3) . 5_765 ?
O2 Na1 Na1 100.9(2) 4_645 5_765 ?
S1 Na1 Na1 141.2(3) . 5_765 ?
Na1 Na1 Na1 83.3(3) 2_755 5_765 ?
S1 Na1 Na1 122.0(2) 4_645 5_765 ?
S1 Na1 Na1 87.4(2) 7_665 5_765 ?
O4 S1 O3 108.9(5) . . ?
O4 S1 O2 105.7(5) . . ?
O3 S1 O2 108.4(4) . . ?
O4 S1 O1 110.6(6) . . ?
O3 S1 O1 110.2(6) . . ?
O2 S1 O1 112.9(7) . . ?
O4 S1 Na1 57.2(5) . . ?
O3 S1 Na1 57.8(3) . . ?
O2 S1 Na1 97.9(4) . . ?
O1 S1 Na1 149.2(5) . . ?
O4 S1 Na1 111.4(4) . 4_655 ?
O3 S1 Na1 139.6(3) . 4_655 ?
O2 S1 Na1 63.4(4) . 4_655 ?
O1 S1 Na1 51.5(5) . 4_655 ?
Na1 S1 Na1 156.11(9) . 4_655 ?
O3 S1 Na1 130.5(3) . 7_665 ?
O2 S1 Na1 68.0(3) . 7_665 ?
O1 S1 Na1 116.4(4) . 7_665 ?
Na1 S1 Na1 73.41(17) . 7_665 ?
Na1 S1 Na1 85.28(11) 4_655 7_665 ?
S1 O1 Mn1 143.0(5) . 5_666 ?
S1 O1 Na1 101.5(7) . 4_655 ?
Mn1 O1 Na1 97.5(3) 5_666 4_655 ?
S1 O2 Mn1 138.4(6) . 3 ?
S1 O2 Na1 89.6(4) . 4_655 ?
Mn1 O2 Na1 113.0(3) 3 4_655 ?
S1 O3 Na1 128.5(4) . 6_566 ?
S1 O3 Na1 129.0(4) . 2_755 ?
Na1 O3 Na1 92.8(4) 6_566 2_755 ?
S1 O3 Na1 94.1(4) . . ?
Na1 O3 Na1 125.6(3) 6_566 . ?
Na1 O3 Na1 79.8(3) 2_755 . ?
S1 O4 Na1 118.1(5) . 7_665 ?
S1 O4 Mn1 110.6(5) . 1_665 ?
Na1 O4 Mn1 103.4(5) 7_665 1_665 ?
S1 O4 Na1 95.2(6) . . ?
Na1 O4 Na1 100.5(4) 7_665 . ?
Mn1 O4 Na1 130.0(4) 1_665 . ?

loop_
_geom_bond_atom_site_label_1
_geom_bond_atom_site_label_2
_geom_bond_distance
_geom_bond_site_symmetry_2
_geom_bond_publ_flag
Mn1 O2 2.197(6) 3_445 ?
Mn1 O2 2.197(6) 4_545 ?
Mn1 O1 2.315(9) 5_666 ?
Mn1 O1 2.315(9) 6_465 ?
Mn1 O4 2.392(12) 1_445 ?
Mn1 O4 2.392(12) 2_645 ?
Mn1 Na1 3.724(6) 7 ?
Mn1 Na1 3.724(6) 8_456 ?
Na1 O4 2.355(11) 7_665 ?
Na1 O3 2.375(9) 6_565 ?
Na1 O3 2.409(10) 2_755 ?
Na1 O4 2.626(11) . ?
Na1 O1 2.632(14) 4_645 ?
Na1 O3 2.642(9) . ?
Na1 O2 2.946(11) 4_645 ?
Na1 S1 3.113(5) . ?
Na1 Na1 3.245(12) 2_755 ?
Na1 S1 3.295(6) 4_645 ?
Na1 S1 3.295(6) 7_665 ?
Na1 Na1 3.465(11) 5_765 ?
S1 O4 1.449(10) . ?
S1 O3 1.470(9) . ?
S1 O2 1.497(8) . ?
S1 O1 1.526(8) . ?
S1 Na1 3.295(6) 4_655 ?
S1 Na1 3.295(6) 7_665 ?
O1 Mn1 2.315(9) 5_666 ?
O1 Na1 2.632(14) 4_655 ?
O2 Mn1 2.197(6) 3 ?
O2 Na1 2.946(11) 4_655 ?
O3 Na1 2.375(9) 6_566 ?
O3 Na1 2.409(10) 2_755 ?
O4 Na1 2.355(11) 7_665 ?
O4 Mn1 2.392(12) 1_665 ?
